data_4310601
loop_
_publ_author_name
'Gabriele Albertin'
'Stefano Antoniutti'
'Alessia Bacchi'
'Claudia D'Este'
'Giancarlo Pelizzi'

_publ_section_title
;
 Preparation and Reactivity of Mixed-Ligand Ruthenium(II) Hydride
 Complexes with Phosphites and Polypyridyls
;
_journal_name_full 'Inorganic Chemistry'
_journal_page_first 1336
_journal_page_last 1349
_journal_paper_doi 10.1021/ic034820z
_journal_volume 43
_journal_year 2004
_chemical_formula_sum 'C52 H73.93 B Cl0.08 N2 O9 P3 Ru'
_chemical_formula_weight 1078.51
_chemical_name_systematic
;
 ?
;
_space_group_IT_number 2
_symmetry_cell_setting triclinic
_symmetry_space_group_name_Hall '-P 1'
_symmetry_space_group_name_H-M 'P -1'
_atom_sites_solution_hydrogens mixed
_atom_sites_solution_primary direct
_atom_sites_solution_secondary difmap
_audit_creation_method SHELXL-97
_cell_angle_alpha 90.832(2)
_cell_angle_beta 91.227(2)
_cell_angle_gamma 90.481(2)
_cell_formula_units_Z 2
_cell_length_a 11.4150(10)
_cell_length_b 13.9800(10)
_cell_length_c 17.7510(10)
_cell_measurement_temperature 293(2)
_cell_volume 2831.7(4)
_computing_data_reduction
;
1. SAINT: SAX, Area Detector Integration, Siemens Analytical
instruments INC., Madison, Wisconsin, USA
2. SADABS: Siemens Area Detector Absorption Correction Software,
Sheldrick G., 1996, University of Goettingen, Germany.
;
_computing_molecular_graphics 'Ortep-3 for Windows (Farrugia, 1997)'
_computing_publication_material 'WinGX publication routines (Farrugia, 1999)'
_computing_structure_refinement 'SHELXL-97 (Sheldrick, 1997)'
_computing_structure_solution 'SIR97 (Altomare et al., 1997)'
_diffrn_ambient_temperature 293(2)
_diffrn_detector_area_resol_mean 8.2
_diffrn_measured_fraction_theta_full 0.986
_diffrn_measured_fraction_theta_max 0.986
_diffrn_measurement_device_type 'Bruker AXS CCD diffractometer'
_diffrn_measurement_method '\w scan'
_diffrn_radiation_monochromator graphite
_diffrn_radiation_source 'fine-focus sealed tube'
_diffrn_radiation_type MoK\a
_diffrn_radiation_wavelength 0.71069
_diffrn_reflns_av_R_equivalents 0.0280
_diffrn_reflns_av_sigmaI/netI 0.0224
_diffrn_reflns_limit_h_max 12
_diffrn_reflns_limit_h_min -12
_diffrn_reflns_limit_k_max 15
_diffrn_reflns_limit_k_min -15
_diffrn_reflns_limit_l_max 19
_diffrn_reflns_limit_l_min -19
_diffrn_reflns_number 23523
_diffrn_reflns_theta_full 23.26
_diffrn_reflns_theta_max 23.26
_diffrn_reflns_theta_min 1.15
_diffrn_standards_decay_% 0
_exptl_absorpt_coefficient_mu 0.417
_exptl_absorpt_correction_T_max 1.00000
_exptl_absorpt_correction_T_min 0.841456
_exptl_absorpt_correction_type 'symmetry-related measurements'
_exptl_absorpt_process_details 'according to procedures implemented in the SADABS package'
_exptl_crystal_colour orange
_exptl_crystal_density_diffrn 1.265
_exptl_crystal_density_method 'not measured'
_exptl_crystal_description 'large prisms'
_exptl_crystal_F_000 1134
_exptl_crystal_size_max 0.21
_exptl_crystal_size_mid 0.18
_exptl_crystal_size_min 0.11
_refine_diff_density_max 0.838
_refine_diff_density_min -0.765
_refine_diff_density_rms 0.066
_refine_ls_extinction_method none
_refine_ls_goodness_of_fit_ref 1.129
_refine_ls_hydrogen_treatment mixed
_refine_ls_matrix_type full
_refine_ls_number_parameters 582
_refine_ls_number_reflns 8030
_refine_ls_number_restraints 1
_refine_ls_restrained_S_all 1.129
_refine_ls_R_factor_all 0.0729
_refine_ls_R_factor_gt 0.0545
_refine_ls_shift/su_max 0.008
_refine_ls_shift/su_mean 0.000
_refine_ls_structure_factor_coef Fsqd
_refine_ls_weighting_details 'calc w=1/[\s^2^(Fo^2^)+(0.0293P)^2^+7.5877P] where P=(Fo^2^+2Fc^2^)/3'
_refine_ls_weighting_scheme calc
_refine_ls_wR_factor_gt 0.1156
_refine_ls_wR_factor_ref 0.1318
_reflns_number_gt 6693
_reflns_number_total 8030
_reflns_threshold_expression >2sigma(I)
_cod_data_source_file ic034820zsi20030714_100711.cif
_cod_data_source_block compound-4a
_cod_database_code 4310601

loop_
_symmetry_equiv_pos_as_xyz
'x, y, z'
'-x, -y, -z'

loop_
_atom_site_label
_atom_site_type_symbol
_atom_site_fract_x
_atom_site_fract_y
_atom_site_fract_z
_atom_site_U_iso_or_equiv
_atom_site_adp_type
_atom_site_occupancy
_atom_site_symmetry_multiplicity
_atom_site_calc_flag
_atom_site_refinement_flags
_atom_site_disorder_assembly
_atom_site_disorder_group
Ru Ru 0.85114(4) 0.18979(3) 0.72186(2) 0.04714(14) Uani 1 1 d D . .
P1 P 0.72969(12) 0.06603(10) 0.75339(7) 0.0522(3) Uani 1 1 d . A .
P2 P 1.00872(15) 0.27951(13) 0.68818(10) 0.0771(5) Uani 1 1 d . A .
P3 P 0.76272(13) 0.21391(10) 0.61113(8) 0.0560(4) Uani 1 1 d . A .
H H 0.938(4) 0.103(3) 0.690(3) 0.073(10) Uiso 0.938(6) 1 d PD A 1
Cl Cl 0.967(2) 0.0695(19) 0.6596(14) 0.073(10) Uiso 0.062(6) 1 d P A 2
O1 O 0.7933(4) -0.0291(3) 0.7826(2) 0.0766(11) Uani 1 1 d . . .
O2 O 0.6554(4) 0.0856(3) 0.8263(2) 0.0753(11) Uani 1 1 d . . .
O3 O 0.6422(4) 0.0274(3) 0.6899(2) 0.0771(12) Uani 1 1 d . . .
O4 O 1.0184(8) 0.3887(4) 0.6872(6) 0.194(4) Uani 1 1 d . . .
O5 O 1.1194(4) 0.2502(4) 0.7389(3) 0.1027(16) Uani 1 1 d . . .
O6 O 1.0540(6) 0.2595(8) 0.6042(4) 0.178(4) Uani 1 1 d . . .
O7 O 0.7691(6) 0.1417(4) 0.5435(3) 0.131(2) Uani 1 1 d . . .
O8 O 0.8006(4) 0.3113(3) 0.5735(2) 0.0901(14) Uani 1 1 d . . .
O9 O 0.6255(4) 0.2290(4) 0.6135(3) 0.1127(18) Uani 1 1 d . . .
N1 N 0.9289(3) 0.1715(2) 0.83211(19) 0.0396(8) Uani 1 1 d . A .
N2 N 0.7639(4) 0.2970(3) 0.7904(2) 0.0529(10) Uani 1 1 d . A .
C1 C 1.0079(5) 0.1068(4) 0.8500(3) 0.0649(15) Uani 1 1 d . . .
H1A H 1.0349 0.0662 0.8124 0.078 Uiso 1 1 calc R A .
C2 C 1.0515(6) 0.0971(5) 0.9218(4) 0.0811(19) Uani 1 1 d . A .
H2 H 1.1070 0.0506 0.9325 0.097 Uiso 1 1 calc R . .
C3 C 1.0126(6) 0.1563(5) 0.9779(4) 0.089(2) Uani 1 1 d . . .
H3 H 1.0414 0.1507 1.0270 0.107 Uiso 1 1 calc R A .
C4 C 0.9304(6) 0.2242(5) 0.9606(3) 0.0785(18) Uani 1 1 d . A .
H4 H 0.9033 0.2652 0.9979 0.094 Uiso 1 1 calc R . .
C5 C 0.8877(5) 0.2314(4) 0.8866(3) 0.0552(13) Uani 1 1 d . . .
C6 C 0.8002(5) 0.3023(4) 0.8635(3) 0.0552(13) Uani 1 1 d . A .
C7 C 0.7574(6) 0.3715(5) 0.9122(3) 0.0765(17) Uani 1 1 d . . .
H7 H 0.7837 0.3741 0.9621 0.092 Uiso 1 1 calc R A .
C8 C 0.6769(7) 0.4357(5) 0.8871(4) 0.095(2) Uani 1 1 d . A .
H8 H 0.6483 0.4828 0.9192 0.114 Uiso 1 1 calc R . .
C9 C 0.6390(6) 0.4293(5) 0.8134(4) 0.091(2) Uani 1 1 d . . .
H9 H 0.5831 0.4714 0.7948 0.110 Uiso 1 1 calc R A .
C10 C 0.6848(5) 0.3596(4) 0.7671(3) 0.0715(16) Uani 1 1 d . A .
H10 H 0.6590 0.3564 0.7171 0.086 Uiso 1 1 calc R . .
C11 C 0.6150(7) 0.0169(5) 0.8817(4) 0.094(2) Uani 1 1 d . A .
H11A H 0.6219 -0.0475 0.8614 0.113 Uiso 1 1 calc R . .
H11B H 0.5331 0.0282 0.8920 0.113 Uiso 1 1 calc R . .
C12 C 0.6849(9) 0.0263(7) 0.9521(4) 0.135(3) Uani 1 1 d . . .
H12A H 0.7641 0.0073 0.9431 0.202 Uiso 1 1 calc R A .
H12B H 0.6519 -0.0140 0.9896 0.202 Uiso 1 1 calc R . .
H12C H 0.6843 0.0916 0.9695 0.202 Uiso 1 1 calc R . .
C13 C 0.8605(8) -0.0890(5) 0.7332(5) 0.114(3) Uani 1 1 d . A .
H13A H 0.8156 -0.1008 0.6869 0.137 Uiso 1 1 calc R . .
H13B H 0.9318 -0.0553 0.7203 0.137 Uiso 1 1 calc R . .
C14 C 0.8900(11) -0.1765(7) 0.7651(8) 0.206(7) Uani 1 1 d . . .
H14A H 0.9369 -0.1654 0.8099 0.309 Uiso 1 1 calc R A .
H14B H 0.9335 -0.2138 0.7297 0.309 Uiso 1 1 calc R . .
H14C H 0.8198 -0.2105 0.7776 0.309 Uiso 1 1 calc R . .
C15 C 0.5532(7) -0.0447(5) 0.6998(4) 0.099(2) Uani 1 1 d . A .
H15A H 0.4876 -0.0173 0.7261 0.119 Uiso 1 1 calc R . .
H15B H 0.5846 -0.0962 0.7299 0.119 Uiso 1 1 calc R . .
C16 C 0.5137(8) -0.0820(6) 0.6261(5) 0.135(4) Uani 1 1 d . . .
H16A H 0.4843 -0.0305 0.5961 0.202 Uiso 1 1 calc R A .
H16B H 0.4526 -0.1286 0.6326 0.202 Uiso 1 1 calc R . .
H16C H 0.5782 -0.1115 0.6011 0.202 Uiso 1 1 calc R . .
C17 C 1.2210(9) 0.3027(8) 0.7510(7) 0.173(5) Uani 1 1 d . A .
H17A H 1.2027 0.3591 0.7808 0.207 Uiso 1 1 calc R . .
H17B H 1.2484 0.3242 0.7027 0.207 Uiso 1 1 calc R . .
C18 C 1.3120(7) 0.2544(8) 0.7873(5) 0.143(4) Uani 1 1 d . . .
H18A H 1.2842 0.2277 0.8332 0.214 Uiso 1 1 calc R A .
H18B H 1.3753 0.2983 0.7986 0.214 Uiso 1 1 calc R . .
H18C H 1.3391 0.2039 0.7550 0.214 Uiso 1 1 calc R . .
C19 C 0.9693(15) 0.4557(10) 0.7154(7) 0.215(7) Uani 1 1 d . A .
H19A H 1.0051 0.4624 0.7652 0.258 Uiso 1 1 calc R . .
H19B H 0.8902 0.4326 0.7233 0.258 Uiso 1 1 calc R . .
C20 C 0.9550(14) 0.5474(8) 0.6919(7) 0.202(7) Uani 1 1 d . . .
H20A H 1.0288 0.5808 0.6955 0.303 Uiso 1 1 calc R A .
H20B H 0.8992 0.5791 0.7230 0.303 Uiso 1 1 calc R . .
H20C H 0.9271 0.5468 0.6405 0.303 Uiso 1 1 calc R . .
C21 C 1.1084(12) 0.2837(13) 0.5565(8) 0.215(8) Uani 1 1 d . A .
H21A H 1.1871 0.2727 0.5759 0.258 Uiso 1 1 calc R . .
H21B H 1.0990 0.3525 0.5594 0.258 Uiso 1 1 calc R . .
C22 C 1.1210(10) 0.2693(8) 0.4835(7) 0.166(5) Uani 1 1 d . . .
H22A H 1.1627 0.2108 0.4753 0.249 Uiso 1 1 calc R A .
H22B H 1.1643 0.3216 0.4630 0.249 Uiso 1 1 calc R . .
H22C H 1.0453 0.2648 0.4591 0.249 Uiso 1 1 calc R . .
C23 C 0.8351(10) 0.0676(8) 0.5295(5) 0.153(4) Uani 1 1 d . A .
H23A H 0.8537 0.0395 0.5779 0.183 Uiso 1 1 calc R . .
H23B H 0.9081 0.0928 0.5107 0.183 Uiso 1 1 calc R . .
C24 C 0.8036(12) -0.0048(7) 0.4834(6) 0.176(5) Uani 1 1 d . . .
H24A H 0.7620 -0.0523 0.5111 0.264 Uiso 1 1 calc R A .
H24B H 0.8723 -0.0328 0.4623 0.264 Uiso 1 1 calc R . .
H24C H 0.7539 0.0185 0.4435 0.264 Uiso 1 1 calc R . .
C25 C 0.7614(9) 0.3440(6) 0.5013(4) 0.124(3) Uani 1 1 d . A .
H25A H 0.7858 0.2992 0.4625 0.149 Uiso 1 1 calc R . .
H25B H 0.6765 0.3464 0.4998 0.149 Uiso 1 1 calc R . .
C26 C 0.8080(10) 0.4365(8) 0.4862(6) 0.171(5) Uani 1 1 d . . .
H26A H 0.7808 0.4816 0.5231 0.257 Uiso 1 1 calc R A .
H26B H 0.7824 0.4559 0.4369 0.257 Uiso 1 1 calc R . .
H26C H 0.8920 0.4345 0.4885 0.257 Uiso 1 1 calc R . .
C27 C 0.5356(10) 0.1983(10) 0.5790(12) 0.277(11) Uani 1 1 d . A .
H27A H 0.5619 0.1957 0.5274 0.333 Uiso 1 1 calc R . .
H27B H 0.5334 0.1320 0.5945 0.333 Uiso 1 1 calc R . .
C28 C 0.4364(9) 0.2144(11) 0.5704(9) 0.261(10) Uani 1 1 d . . .
H28A H 0.3978 0.2098 0.6177 0.391 Uiso 1 1 calc R A .
H28B H 0.4022 0.1688 0.5352 0.391 Uiso 1 1 calc R . .
H28C H 0.4273 0.2778 0.5511 0.391 Uiso 1 1 calc R . .
>B B 0.6282(6) 0.3160(4) 0.1820(3) 0.0579(15) Uani 1 1 d . . .
C100 C 0.6878(3) 0.2137(2) 0.2128(2) 0.0634(14) Uani 1 1 d G . .
C101 C 0.6741(4) 0.1279(3) 0.1729(2) 0.0769(17) Uani 1 1 d G . .
H101 H 0.6296 0.1257 0.1284 0.092 Uiso 1 1 calc R . .
C102 C 0.7269(4) 0.0454(2) 0.1995(3) 0.100(2) Uani 1 1 d G . .
H102 H 0.7177 -0.0120 0.1728 0.121 Uiso 1 1 calc R . .
C103 C 0.7935(4) 0.0487(3) 0.2660(3) 0.111(3) Uani 1 1 d G . .
H103 H 0.8288 -0.0065 0.2838 0.133 Uiso 1 1 calc R . .
C104 C 0.8072(4) 0.1345(4) 0.3059(2) 0.109(3) Uani 1 1 d G . .
H104 H 0.8517 0.1367 0.3504 0.130 Uiso 1 1 calc R . .
C105 C 0.7544(4) 0.2170(3) 0.2793(2) 0.0863(19) Uani 1 1 d G . .
H105 H 0.7636 0.2744 0.3059 0.104 Uiso 1 1 calc R . .
C106 C 0.5776(3) 0.3734(3) 0.25838(19) 0.0627(14) Uani 1 1 d G . .
C107 C 0.4912(4) 0.3285(3) 0.2995(3) 0.094(2) Uani 1 1 d G . .
H107 H 0.4635 0.2682 0.2847 0.113 Uiso 1 1 calc R . .
C108 C 0.4463(4) 0.3737(4) 0.3627(2) 0.113(3) Uani 1 1 d G . .
H108 H 0.3885 0.3437 0.3902 0.136 Uiso 1 1 calc R . .
C109 C 0.4877(5) 0.4638(4) 0.3848(2) 0.107(3) Uani 1 1 d G . .
H109 H 0.4576 0.4941 0.4272 0.129 Uiso 1 1 calc R . .
C110 C 0.5740(4) 0.5087(3) 0.3437(2) 0.100(2) Uani 1 1 d G . .
H110 H 0.6018 0.5690 0.3585 0.120 Uiso 1 1 calc R . .
C111 C 0.6190(3) 0.4635(3) 0.2805(2) 0.0739(17) Uani 1 1 d G . .
H111 H 0.6768 0.4936 0.2530 0.089 Uiso 1 1 calc R . .
C112 C 0.7322(3) 0.3826(3) 0.1414(2) 0.0660(15) Uani 1 1 d G . .
C113 C 0.8498(4) 0.3577(3) 0.1429(2) 0.0795(18) Uani 1 1 d G . .
H113 H 0.8733 0.3011 0.1653 0.095 Uiso 1 1 calc R . .
C114 C 0.9324(3) 0.4176(4) 0.1110(3) 0.108(3) Uani 1 1 d G . .
H114 H 1.0111 0.4009 0.1120 0.130 Uiso 1 1 calc R . .
C115 C 0.8973(5) 0.5022(4) 0.0776(3) 0.127(4) Uani 1 1 d G . .
H115 H 0.9525 0.5422 0.0562 0.152 Uiso 1 1 calc R . .
C116 C 0.7796(6) 0.5270(3) 0.0760(2) 0.115(3) Uani 1 1 d G . .
H116 H 0.7561 0.5837 0.0536 0.139 Uiso 1 1 calc R . .
C117 C 0.6970(4) 0.4672(3) 0.1079(2) 0.087(2) Uani 1 1 d G . .
H117 H 0.6183 0.4838 0.1069 0.104 Uiso 1 1 calc R . .
C118 C 0.5221(4) 0.2937(3) 0.1166(2) 0.0679(15) Uani 1 1 d G . .
C119 C 0.4035(4) 0.2997(3) 0.1323(3) 0.093(2) Uani 1 1 d G . .
H119 H 0.3801 0.3189 0.1800 0.112 Uiso 1 1 calc R . .
C120 C 0.3200(3) 0.2769(4) 0.0767(4) 0.118(3) Uani 1 1 d G . .
H120 H 0.2407 0.2808 0.0872 0.141 Uiso 1 1 calc R . .
C121 C 0.3549(5) 0.2481(4) 0.0054(3) 0.118(3) Uani 1 1 d G . .
H121 H 0.2990 0.2329 -0.0318 0.142 Uiso 1 1 calc R . .
C122 C 0.4734(6) 0.2422(4) -0.0103(2) 0.120(3) Uani 1 1 d G . .
H122 H 0.4968 0.2230 -0.0580 0.144 Uiso 1 1 calc R . .
C123 C 0.5570(4) 0.2650(4) 0.0453(3) 0.101(2) Uani 1 1 d G . .
H123 H 0.6363 0.2610 0.0348 0.121 Uiso 1 1 calc R . .

loop_
_atom_site_aniso_label
_atom_site_aniso_U_11
_atom_site_aniso_U_22
_atom_site_aniso_U_33
_atom_site_aniso_U_23
_atom_site_aniso_U_13
_atom_site_aniso_U_12
Ru 0.0531(3) 0.0439(2) 0.0443(2) -0.00206(16) 0.00024(17) -0.00103(17)
P1 0.0572(8) 0.0508(7) 0.0487(7) -0.0007(6) 0.0053(6) -0.0077(6)
P2 0.0744(11) 0.0789(11) 0.0774(11) 0.0262(9) -0.0149(9) -0.0337(9)
P3 0.0653(9) 0.0544(8) 0.0478(8) -0.0006(6) -0.0079(7) 0.0011(7)
O1 0.087(3) 0.054(2) 0.089(3) 0.008(2) 0.012(2) 0.003(2)
O2 0.088(3) 0.074(3) 0.064(2) 0.001(2) 0.022(2) -0.013(2)
O3 0.085(3) 0.080(3) 0.066(2) 0.004(2) -0.005(2) -0.034(2)
O4 0.193(8) 0.067(4) 0.317(12) 0.040(5) -0.095(8) -0.053(4)
O5 0.073(3) 0.117(4) 0.117(4) 0.037(3) -0.028(3) -0.042(3)
O6 0.096(4) 0.339(12) 0.103(5) 0.120(6) 0.011(4) -0.053(6)
O7 0.231(7) 0.091(4) 0.069(3) -0.029(3) -0.052(4) 0.062(4)
O8 0.118(4) 0.081(3) 0.071(3) 0.025(2) -0.025(3) -0.014(3)
O9 0.080(3) 0.169(5) 0.088(3) 0.016(3) -0.032(3) 0.000(3)
N1 0.040(2) 0.041(2) 0.038(2) 0.0011(16) -0.0026(16) -0.0064(17)
N2 0.058(3) 0.050(2) 0.051(2) -0.0015(19) -0.002(2) 0.003(2)
C1 0.064(4) 0.058(3) 0.072(4) 0.012(3) -0.010(3) 0.016(3)
C2 0.084(4) 0.085(4) 0.074(4) 0.017(4) -0.020(4) 0.019(4)
C3 0.102(5) 0.109(6) 0.055(4) 0.011(4) -0.022(4) 0.003(4)
C4 0.096(5) 0.090(5) 0.049(3) -0.007(3) -0.011(3) 0.004(4)
C5 0.059(3) 0.054(3) 0.052(3) 0.000(2) 0.001(2) -0.008(3)
C6 0.061(3) 0.056(3) 0.049(3) -0.009(2) 0.004(2) -0.003(3)
C7 0.093(5) 0.081(4) 0.056(3) -0.015(3) 0.009(3) 0.013(4)
C8 0.109(6) 0.094(5) 0.081(5) -0.028(4) 0.012(4) 0.035(4)
C9 0.090(5) 0.089(5) 0.095(5) -0.017(4) 0.000(4) 0.042(4)
C10 0.077(4) 0.072(4) 0.065(4) -0.007(3) -0.009(3) 0.020(3)
C11 0.107(6) 0.107(5) 0.069(4) 0.006(4) 0.024(4) -0.029(4)
C12 0.188(10) 0.139(8) 0.076(5) 0.012(5) -0.005(6) -0.026(7)
C13 0.130(7) 0.064(4) 0.150(8) 0.004(5) 0.031(6) 0.018(4)
C14 0.242(14) 0.087(7) 0.297(16) 0.065(8) 0.135(12) 0.067(8)
C15 0.098(5) 0.109(6) 0.091(5) 0.005(4) -0.007(4) -0.056(5)
C16 0.162(8) 0.136(7) 0.103(6) 0.009(5) -0.035(6) -0.089(7)
C17 0.119(8) 0.180(11) 0.215(12) 0.042(9) -0.074(8) -0.051(8)
C18 0.092(6) 0.190(10) 0.144(8) 0.036(7) -0.046(6) -0.036(6)
C19 0.33(2) 0.151(12) 0.160(11) -0.077(10) 0.082(12) 0.030(13)
C20 0.35(2) 0.093(7) 0.162(11) 0.015(7) -0.073(12) -0.019(10)
C21 0.155(12) 0.33(2) 0.152(12) -0.126(14) 0.000(9) 0.055(13)
C22 0.182(11) 0.156(10) 0.165(11) 0.066(8) 0.074(9) 0.041(8)
C23 0.217(12) 0.154(9) 0.085(6) -0.046(6) -0.023(7) 0.049(9)
C24 0.281(16) 0.089(6) 0.157(10) -0.032(6) -0.005(10) 0.012(8)
C25 0.163(8) 0.120(7) 0.089(6) 0.045(5) -0.034(5) 0.003(6)
C26 0.171(10) 0.173(10) 0.172(10) 0.120(9) -0.020(8) -0.009(8)
C27 0.098(9) 0.196(14) 0.53(3) 0.016(17) -0.120(14) 0.004(9)
C28 0.099(8) 0.33(2) 0.35(2) -0.209(17) -0.085(11) 0.066(10)
>B 0.072(4) 0.049(3) 0.053(4) -0.002(3) 0.008(3) 0.001(3)
C100 0.064(3) 0.059(3) 0.068(4) 0.003(3) 0.018(3) 0.002(3)
C101 0.082(4) 0.056(4) 0.093(5) -0.003(3) 0.022(4) 0.006(3)
C102 0.100(6) 0.065(4) 0.138(7) -0.001(4) 0.038(5) 0.012(4)
C103 0.115(7) 0.094(6) 0.127(7) 0.035(5) 0.043(6) 0.044(5)
C104 0.116(6) 0.118(7) 0.093(5) 0.013(5) 0.005(5) 0.043(5)
C105 0.098(5) 0.081(5) 0.079(4) 0.004(4) -0.003(4) 0.015(4)
C106 0.070(4) 0.058(3) 0.061(3) 0.006(3) 0.007(3) 0.009(3)
C107 0.103(5) 0.087(5) 0.093(5) 0.003(4) 0.039(4) -0.005(4)
C108 0.118(7) 0.131(7) 0.092(6) 0.003(5) 0.045(5) 0.007(6)
C109 0.119(7) 0.137(7) 0.066(4) -0.021(5) 0.012(4) 0.040(6)
C110 0.119(6) 0.099(5) 0.083(5) -0.024(4) 0.010(5) 0.006(5)
C111 0.088(4) 0.072(4) 0.062(4) -0.013(3) 0.006(3) 0.004(3)
C112 0.088(4) 0.060(3) 0.050(3) -0.010(3) 0.010(3) -0.004(3)
C113 0.081(4) 0.096(5) 0.062(4) -0.015(3) 0.012(3) -0.015(4)
C114 0.098(6) 0.145(8) 0.081(5) -0.035(5) 0.029(4) -0.047(6)
C115 0.190(10) 0.114(7) 0.076(5) -0.037(5) 0.060(6) -0.078(7)
C116 0.196(10) 0.073(5) 0.079(5) -0.007(4) 0.043(6) -0.025(6)
C117 0.129(6) 0.063(4) 0.069(4) 0.001(3) 0.028(4) -0.009(4)
C118 0.078(4) 0.051(3) 0.075(4) 0.004(3) 0.005(3) 0.000(3)
C119 0.082(5) 0.097(5) 0.101(5) 0.003(4) -0.007(4) -0.005(4)
C120 0.092(6) 0.128(7) 0.131(8) 0.014(6) -0.015(6) -0.016(5)
C121 0.120(7) 0.109(6) 0.123(8) 0.021(6) -0.049(6) -0.017(6)
C122 0.140(8) 0.129(7) 0.089(6) -0.009(5) -0.023(6) -0.012(6)
C123 0.104(6) 0.120(6) 0.078(5) -0.014(4) -0.009(4) -0.013(5)

loop_
_atom_type_symbol
_atom_type_description
_atom_type_scat_dispersion_real
_atom_type_scat_dispersion_imag
_atom_type_scat_source
C C 0.0033 0.0016 'International Tables Vol C Tables 4.2.6.8 and 6.1.1.4'
H H 0.0000 0.0000 'International Tables Vol C Tables 4.2.6.8 and 6.1.1.4'
B B 0.0013 0.0007 'International Tables Vol C Tables 4.2.6.8 and 6.1.1.4'
N N 0.0061 0.0033 'International Tables Vol C Tables 4.2.6.8 and 6.1.1.4'
O O 0.0106 0.0060 'International Tables Vol C Tables 4.2.6.8 and 6.1.1.4'
Ru Ru -1.2594 0.8363 'International Tables Vol C Tables 4.2.6.8 and 6.1.1.4'
P P 0.1023 0.0942 'International Tables Vol C Tables 4.2.6.8 and 6.1.1.4'
Cl Cl 0.1484 0.1585 'International Tables Vol C Tables 4.2.6.8 and 6.1.1.4'

loop_
_geom_angle_atom_site_label_1
_geom_angle_atom_site_label_2
_geom_angle_atom_site_label_3
_geom_angle
_geom_angle_site_symmetry_1
_geom_angle_site_symmetry_3
_geom_angle_publ_flag
N1 Ru N2 76.64(14) . . ?
N1 Ru P3 176.62(11) . . ?
N2 Ru P3 100.07(11) . . ?
N1 Ru P2 90.01(10) . . ?
N2 Ru P2 98.35(12) . . ?
P3 Ru P2 91.24(6) . . ?
N1 Ru P1 85.17(10) . . ?
N2 Ru P1 95.30(12) . . ?
P3 Ru P1 94.43(5) . . ?
P2 Ru P1 164.07(6) . . ?
N1 Ru Cl 95.9(6) . . ?
N2 Ru Cl 172.3(6) . . ?
P3 Ru Cl 87.4(6) . . ?
P2 Ru Cl 79.5(6) . . ?
P1 Ru Cl 85.9(6) . . ?
O3 P1 O2 107.2(2) . . ?
O3 P1 O1 103.4(2) . . ?
O2 P1 O1 97.0(2) . . ?
O3 P1 Ru 116.66(16) . . ?
O2 P1 Ru 114.35(16) . . ?
O1 P1 Ru 115.91(16) . . ?
O4 P2 O5 102.8(3) . . ?
O4 P2 O6 97.3(5) . . ?
O5 P2 O6 102.3(3) . . ?
O4 P2 Ru 127.3(4) . . ?
O5 P2 Ru 108.83(17) . . ?
O6 P2 Ru 115.1(3) . . ?
O7 P3 O9 99.9(3) . . ?
O7 P3 O8 101.9(3) . . ?
O9 P3 O8 99.7(3) . . ?
O7 P3 Ru 123.1(2) . . ?
O9 P3 Ru 115.55(19) . . ?
O8 P3 Ru 113.26(17) . . ?
C13 O1 P1 121.9(4) . . ?
C11 O2 P1 128.4(4) . . ?
C15 O3 P1 125.3(4) . . ?
C19 O4 P2 137.3(13) . . ?
C17 O5 P2 126.8(6) . . ?
C21 O6 P2 148.0(13) . . ?
C23 O7 P3 133.3(5) . . ?
C25 O8 P3 125.7(5) . . ?
C27 O9 P3 137.8(9) . . ?
C1 N1 C5 119.6(4) . . ?
C1 N1 Ru 125.4(3) . . ?
C5 N1 Ru 114.9(3) . . ?
C10 N2 C6 117.7(5) . . ?
C10 N2 Ru 126.9(4) . . ?
C6 N2 Ru 115.3(3) . . ?
N1 C1 C2 122.5(6) . . ?
C1 C2 C3 119.4(6) . . ?
C2 C3 C4 119.1(6) . . ?
C3 C4 C5 119.7(6) . . ?
N1 C5 C4 119.6(5) . . ?
N1 C5 C6 117.4(4) . . ?
C4 C5 C6 123.0(5) . . ?
N2 C6 C7 121.2(5) . . ?
N2 C6 C5 115.7(4) . . ?
C7 C6 C5 123.1(5) . . ?
C8 C7 C6 120.2(6) . . ?
C7 C8 C9 118.4(6) . . ?
C8 C9 C10 119.2(6) . . ?
N2 C10 C9 123.3(6) . . ?
O2 C11 C12 110.5(6) . . ?
C14 C13 O1 112.9(8) . . ?
O3 C15 C16 109.5(6) . . ?
O5 C17 C18 115.3(9) . . ?
O4 C19 C20 131.3(15) . . ?
O6 C21 C22 141.0(17) . . ?
O7 C23 C24 124.1(11) . . ?
C26 C25 O8 111.2(7) . . ?
C28 C27 O9 141.4(17) . . ?
C106 B C112 110.1(4) . . ?
C106 B C100 106.5(4) . . ?
C112 B C100 109.2(4) . . ?
C106 B C118 112.3(4) . . ?
C112 B C118 107.6(4) . . ?
C100 B C118 111.0(4) . . ?
C101 C100 C105 120.0 . . ?
C101 C100 B 121.9(3) . . ?
C105 C100 B 118.1(3) . . ?
C102 C101 C100 120.0 . . ?
C101 C102 C103 120.0 . . ?
C104 C103 C102 120.0 . . ?
C105 C104 C103 120.0 . . ?
C104 C105 C100 120.0 . . ?
C107 C106 C111 120.0 . . ?
C107 C106 B 118.1(3) . . ?
C111 C106 B 121.9(3) . . ?
C106 C107 C108 120.0 . . ?
C109 C108 C107 120.0 . . ?
C108 C109 C110 120.0 . . ?
C111 C110 C109 120.0 . . ?
C110 C111 C106 120.0 . . ?
C113 C112 C117 120.0 . . ?
C113 C112 B 122.6(3) . . ?
C117 C112 B 117.3(3) . . ?
C114 C113 C112 120.0 . . ?
C115 C114 C113 120.0 . . ?
C116 C115 C114 120.0 . . ?
C115 C116 C117 120.0 . . ?
C116 C117 C112 120.0 . . ?
C119 C118 C123 120.0 . . ?
C119 C118 B 122.7(4) . . ?
C123 C118 B 117.2(4) . . ?
C118 C119 C120 120.0 . . ?
C119 C120 C121 120.0 . . ?
C120 C121 C122 120.0 . . ?
C123 C122 C121 120.0 . . ?
C122 C123 C118 120.0 . . ?

loop_
_geom_bond_atom_site_label_1
_geom_bond_atom_site_label_2
_geom_bond_distance
_geom_bond_site_symmetry_2
_geom_bond_publ_flag
Ru N1 2.151(3) . ?
Ru N2 2.178(4) . ?
Ru P3 2.2217(14) . ?
Ru P2 2.2796(16) . ?
Ru P1 2.2912(14) . ?
Ru Cl 2.42(3) . ?
P1 O3 1.576(4) . ?
P1 O2 1.584(4) . ?
P1 O1 1.608(4) . ?
P2 O4 1.530(6) . ?
P2 O5 1.596(5) . ?
P2 O6 1.610(8) . ?
P3 O7 1.561(5) . ?
P3 O9 1.583(5) . ?
P3 O8 1.586(4) . ?
O1 C13 1.441(8) . ?
O2 C11 1.463(7) . ?
O3 C15 1.441(7) . ?
O4 C19 1.203(12) . ?
O5 C17 1.379(9) . ?
O6 C21 1.115(16) . ?
O7 C23 1.310(10) . ?
O8 C25 1.432(7) . ?
O9 C27 1.254(12) . ?
N1 C1 1.320(6) . ?
N1 C5 1.364(6) . ?
N2 C10 1.327(6) . ?
N2 C6 1.354(6) . ?
C1 C2 1.367(8) . ?
C2 C3 1.369(9) . ?
C3 C4 1.374(9) . ?
C4 C5 1.396(7) . ?
C5 C6 1.469(7) . ?
C6 C7 1.388(7) . ?
C7 C8 1.363(9) . ?
C8 C9 1.370(9) . ?
C9 C10 1.379(8) . ?
C11 C12 1.471(10) . ?
C13 C14 1.396(11) . ?
C15 C16 1.463(9) . ?
C17 C18 1.394(12) . ?
C19 C20 1.364(15) . ?
C21 C22 1.320(13) . ?
C23 C24 1.335(11) . ?
C25 C26 1.425(11) . ?
C27 C28 1.164(13) . ?
B C106 1.681(6) . ?
B C112 1.682(7) . ?
B C100 1.683(7) . ?
B C118 1.683(7) . ?
C100 C101 1.3900 . ?
C100 C105 1.3900 . ?
C101 C102 1.3900 . ?
C102 C103 1.3900 . ?
C103 C104 1.3900 . ?
C104 C105 1.3900 . ?
C106 C107 1.3900 . ?
C106 C111 1.3900 . ?
C107 C108 1.3900 . ?
C108 C109 1.3900 . ?
C109 C110 1.3900 . ?
C110 C111 1.3900 . ?
C112 C113 1.3900 . ?
C112 C117 1.3900 . ?
C113 C114 1.3900 . ?
C114 C115 1.3900 . ?
C115 C116 1.3900 . ?
C116 C117 1.3900 . ?
C118 C119 1.3900 . ?
C118 C123 1.3900 . ?
C119 C120 1.3900 . ?
C120 C121 1.3900 . ?
C121 C122 1.3900 . ?
C122 C123 1.3900 . ?
